data_1512205
loop_
_publ_author_name
'Dange, Nitin S.'
'Hong, Bor-Cherng'
'Lee, Chih-Ching'
'Lee, Gene-Hsiang'

_publ_section_title
;
 One-Pot Asymmetric Synthesis of Seven-Membered Carbocycles
 Cyclohepta[b]indoles via a Sequential Organocatalytic Michael/Double
 Friedel-Crafts Alkylation Reaction.
;
_journal_issue 15
_journal_name_full 'Organic letters'
_journal_page_first 3914
_journal_page_last 3917
_journal_paper_doi 10.1021/ol4016749
_journal_volume 15
_journal_year 2013
_chemical_formula_sum 'C36 H34 N4'
_chemical_formula_weight 522.67
_chemical_name_systematic
; 
 ? 
;
_space_group_IT_number 14
_symmetry_cell_setting monoclinic
_symmetry_space_group_name_Hall '-P 2ybc'
_symmetry_space_group_name_H-M 'P 1 21/c 1'
_atom_sites_solution_hydrogens geom
_atom_sites_solution_primary direct
_atom_sites_solution_secondary difmap
_audit_creation_method SHELXL-97
_cell_angle_alpha 90.00
_cell_angle_beta 100.571(2)
_cell_angle_gamma 90.00
_cell_formula_units_Z 4
_cell_length_a 15.5356(8)
_cell_length_b 11.3553(6)
_cell_length_c 16.5140(7)
_cell_measurement_reflns_used 13529
_cell_measurement_temperature 150(2)
_cell_measurement_theta_max 25.00
_cell_measurement_theta_min 2.19
_cell_volume 2863.8(2)
_computing_cell_refinement DENZO-SMN
_computing_data_collection 'NONIUS COLLECT'
_computing_data_reduction DENZO-SMN
_computing_molecular_graphics 'Bruker SHELXTL'
_computing_publication_material 'Bruker SHELXTL'
_computing_structure_refinement 'SHELXL-97 (Sheldrick, 1997)'
_computing_structure_solution 'SHELXS-97 (Sheldrick, 1990)'
_diffrn_ambient_temperature 150(2)
_diffrn_measured_fraction_theta_full 0.999
_diffrn_measured_fraction_theta_max 0.999
_diffrn_measurement_device_type 'NONIUS KappaCCD'
_diffrn_measurement_method '\w scans'
_diffrn_radiation_monochromator graphite
_diffrn_radiation_source 'fine-focus sealed tube'
_diffrn_radiation_type MoK\a
_diffrn_radiation_wavelength 0.71073
_diffrn_reflns_av_R_equivalents 0.0598
_diffrn_reflns_av_sigmaI/netI 0.0745
_diffrn_reflns_limit_h_max 18
_diffrn_reflns_limit_h_min -18
_diffrn_reflns_limit_k_max 13
_diffrn_reflns_limit_k_min -13
_diffrn_reflns_limit_l_max 19
_diffrn_reflns_limit_l_min -19
_diffrn_reflns_number 13529
_diffrn_reflns_theta_full 25.00
_diffrn_reflns_theta_max 25.00
_diffrn_reflns_theta_min 2.19
_exptl_absorpt_coefficient_mu 0.072
_exptl_absorpt_correction_T_max 0.997
_exptl_absorpt_correction_T_min 0.958
_exptl_absorpt_correction_type multi-scan
_exptl_crystal_colour colorless
_exptl_crystal_density_diffrn 1.212
_exptl_crystal_density_method 'not measured'
_exptl_crystal_description plate
_exptl_crystal_F_000 1112
_exptl_crystal_size_max 0.40
_exptl_crystal_size_mid 0.24
_exptl_crystal_size_min 0.05
_refine_diff_density_max 0.607
_refine_diff_density_min -0.348
_refine_diff_density_rms 0.055
_refine_ls_extinction_method none
_refine_ls_goodness_of_fit_ref 1.021
_refine_ls_hydrogen_treatment mixed
_refine_ls_matrix_type full
_refine_ls_number_parameters 380
_refine_ls_number_reflns 5044
_refine_ls_number_restraints 20
_refine_ls_restrained_S_all 1.027
_refine_ls_R_factor_all 0.1156
_refine_ls_R_factor_gt 0.0662
_refine_ls_shift/su_max 0.004
_refine_ls_shift/su_mean 0.000
_refine_ls_structure_factor_coef Fsqd
_refine_ls_weighting_details 'calc w=1/[\s^2^(Fo^2^)+(0.1162P)^2^+0.0000P] where P=(Fo^2^+2Fc^2^)/3'
_refine_ls_weighting_scheme calc
_refine_ls_wR_factor_gt 0.1793
_refine_ls_wR_factor_ref 0.2027
_reflns_number_gt 2988
_reflns_number_total 5044
_reflns_threshold_expression >2sigma(I)
_cod_data_source_file ol4016749_si_002.cif
_cod_data_source_block ic15974
_cod_depositor_comments
;
The following automatic conversions were performed:

'_symmetry_cell_setting' value 'Monoclinic' changed to 'monoclinic'
according to /home/saulius/struct/CIF-dictionaries/cif_core.dic
dictionary named 'cif_core.dic' version 2.4.2 from 2011-04-26.

Automatic conversion script
Id: cif_fix_values 1891 2012-01-12 08:04:46Z andrius 
;
_cod_original_sg_symbol_H-M P2(1)/c
_cod_database_code 1512205

loop_
_symmetry_equiv_pos_as_xyz
'x, y, z'
'-x, y+1/2, -z+1/2'
'-x, -y, -z'
'x, -y-1/2, z-1/2'

loop_
_atom_site_label
_atom_site_type_symbol
_atom_site_fract_x
_atom_site_fract_y
_atom_site_fract_z
_atom_site_U_iso_or_equiv
_atom_site_adp_type
_atom_site_occupancy
_atom_site_symmetry_multiplicity
_atom_site_calc_flag
_atom_site_refinement_flags
_atom_site_disorder_assembly
_atom_site_disorder_group
N1 N 0.01386(16) -0.05493(19) 0.37207(14) 0.0417(6) Uani 1 1 d . . .
H1 H 0.0491 -0.1107 0.3957 0.050 Uiso 1 1 calc R . .
N2 N 0.27178(15) -0.1313(2) 0.49381(14) 0.0424(6) Uani 1 1 d . . .
N3 N -0.05312(19) 0.5437(2) 0.33332(15) 0.0517(7) Uani 1 1 d . A .
N4 N -0.07936(17) 0.2633(2) 0.49909(16) 0.0491(7) Uani 1 1 d . A .
C1 C -0.00137(19) 0.3292(2) 0.37771(16) 0.0372(7) Uani 1 1 d . A .
C2 C -0.0334(2) 0.2491(2) 0.30108(17) 0.0407(7) Uani 1 1 d . . .
H2A H -0.0935 0.2728 0.2751 0.049 Uiso 1 1 calc R . .
H2B H 0.0051 0.2614 0.2602 0.049 Uiso 1 1 calc R . .
C3 C -0.03337(18) 0.1212(2) 0.32290(16) 0.0358(6) Uani 1 1 d . . .
C4 C 0.03777(19) 0.0604(2) 0.36003(17) 0.0411(7) Uani 1 1 d . . .
C5 C 0.1303(2) 0.1055(3) 0.38243(19) 0.0464(8) Uani 1 1 d . . .
H5 H 0.1471 0.1348 0.3304 0.056 Uiso 1 1 calc R . .
C6 C 0.1367(2) 0.2092(3) 0.44071(19) 0.0496(8) Uani 1 1 d . A .
H6A H 0.1995 0.2205 0.4641 0.060 Uiso 1 1 calc R . .
H6B H 0.1077 0.1859 0.4869 0.060 Uiso 1 1 calc R . .
C7 C 0.10019(19) 0.3282(2) 0.41068(17) 0.0399(7) Uani 1 1 d D . .
H7 H 0.1293 0.3521 0.3640 0.048 Uiso 0.750(4) 1 calc PR A 1
H7' H 0.1263 0.3440 0.3607 0.048 Uiso 0.250(4) 1 d PR A 2
C8 C -0.10567(18) 0.0420(2) 0.30935(16) 0.0347(6) Uani 1 1 d . . .
C9 C -0.07415(18) -0.0681(2) 0.34099(16) 0.0353(6) Uani 1 1 d . . .
C10 C -0.1275(2) -0.1676(2) 0.33685(16) 0.0407(7) Uani 1 1 d . . .
H10 H -0.1049 -0.2416 0.3577 0.049 Uiso 1 1 calc R . .
C11 C -0.2140(2) -0.1540(3) 0.30133(19) 0.0496(8) Uani 1 1 d . . .
H11 H -0.2524 -0.2196 0.2984 0.060 Uiso 1 1 calc R . .
C12 C -0.2467(2) -0.0461(3) 0.2695(2) 0.0574(9) Uani 1 1 d . . .
H12 H -0.3070 -0.0398 0.2456 0.069 Uiso 1 1 calc R . .
C13 C -0.1940(2) 0.0518(3) 0.27181(18) 0.0475(8) Uani 1 1 d . . .
H13 H -0.2169 0.1243 0.2485 0.057 Uiso 1 1 calc R . .
C14 C 0.21401(19) -0.0377(3) 0.49196(19) 0.0460(7) Uani 1 1 d U . .
H14 H 0.1919 -0.0095 0.5383 0.055 Uiso 1 1 calc R . .
C15 C 0.19342(19) 0.0082(3) 0.41442(19) 0.0454(7) Uani 1 1 d U . .
C16 C 0.24063(19) -0.0598(2) 0.36437(19) 0.0433(7) Uani 1 1 d . . .
C17 C 0.28801(18) -0.1458(2) 0.41537(17) 0.0383(7) Uani 1 1 d . . .
C18 C 0.34233(19) -0.2262(3) 0.38547(19) 0.0449(7) Uani 1 1 d . . .
H18 H 0.3739 -0.2841 0.4204 0.054 Uiso 1 1 calc R . .
C19 C 0.3488(2) -0.2189(3) 0.3034(2) 0.0551(9) Uani 1 1 d . . .
H19 H 0.3851 -0.2730 0.2815 0.066 Uiso 1 1 calc R . .
C20 C 0.3032(2) -0.1341(3) 0.2523(2) 0.0589(9) Uani 1 1 d . . .
H20 H 0.3100 -0.1303 0.1963 0.071 Uiso 1 1 calc R . .
C21 C 0.2491(2) -0.0563(3) 0.28037(19) 0.0512(8) Uani 1 1 d . . .
H21 H 0.2173 0.0000 0.2441 0.061 Uiso 1 1 calc R . .
C22 C 0.30658(19) -0.2051(3) 0.56372(18) 0.0474(8) Uani 1 1 d . . .
H22A H 0.2948 -0.2886 0.5480 0.057 Uiso 1 1 calc R . .
H22B H 0.2752 -0.1871 0.6093 0.057 Uiso 1 1 calc R . .
C23 C 0.4038(2) -0.1900(3) 0.59459(17) 0.0464(8) Uani 1 1 d . . .
C24 C 0.4427(3) -0.0816(3) 0.5980(3) 0.0804(12) Uani 1 1 d . . .
H24 H 0.4082 -0.0143 0.5799 0.096 Uiso 1 1 calc R . .
C25 C 0.5309(3) -0.0686(4) 0.6274(3) 0.1005(16) Uani 1 1 d . . .
H25 H 0.5570 0.0072 0.6284 0.121 Uiso 1 1 calc R . .
C26 C 0.5813(3) -0.1644(4) 0.6551(3) 0.0864(13) Uani 1 1 d . . .
H26 H 0.6420 -0.1553 0.6763 0.104 Uiso 1 1 calc R . .
C27 C 0.5437(3) -0.2717(4) 0.6521(2) 0.0742(11) Uani 1 1 d . . .
H27 H 0.5782 -0.3384 0.6719 0.089 Uiso 1 1 calc R . .
C28 C 0.4559(2) -0.2855(3) 0.6205(2) 0.0592(9) Uani 1 1 d . . .
H28 H 0.4309 -0.3622 0.6166 0.071 Uiso 1 1 calc R . .
C29 C 0.1158(4) 0.4270(9) 0.4749(7) 0.0502(14) Uani 0.750(4) 1 d P A 1
H29A H 0.0743 0.4167 0.5132 0.060 Uiso 0.750(4) 1 calc PR A 1
H29B H 0.1021 0.5032 0.4462 0.060 Uiso 0.750(4) 1 calc PR A 1
C30 C 0.2121(3) 0.4338(4) 0.5273(3) 0.0522(11) Uani 0.750(4) 1 d P A 1
H30A H 0.2139 0.4975 0.5686 0.063 Uiso 0.750(4) 1 calc PR A 1
H30B H 0.2248 0.3588 0.5578 0.063 Uiso 0.750(4) 1 calc PR A 1
C31 C 0.2812(3) 0.4551(4) 0.4799(3) 0.0537(12) Uani 0.750(4) 1 d P A 1
H31 H 0.2654 0.4949 0.4287 0.064 Uiso 0.750(4) 1 calc PR A 1
C32 C 0.3649(4) 0.4231(5) 0.5026(4) 0.0801(16) Uani 0.750(4) 1 d P A 1
H32 H 0.4020 0.4422 0.4647 0.096 Uiso 0.750(4) 1 calc PR A 1
C33 C 0.4059(4) 0.3653(5) 0.5745(4) 0.0808(17) Uani 0.750(4) 1 d PU A 1
H33A H 0.3790 0.3958 0.6202 0.097 Uiso 0.750(4) 1 calc PR A 1
H33B H 0.4678 0.3912 0.5855 0.097 Uiso 0.750(4) 1 calc PR A 1
C34 C 0.4063(8) 0.2386(11) 0.5807(13) 0.108(3) Uani 0.750(4) 1 d P A 1
H34A H 0.4373 0.2149 0.6353 0.162 Uiso 0.750(4) 1 calc PR A 1
H34B H 0.4359 0.2051 0.5384 0.162 Uiso 0.750(4) 1 calc PR A 1
H34C H 0.3459 0.2096 0.5724 0.162 Uiso 0.750(4) 1 calc PR A 1
C29' C 0.1389(15) 0.422(3) 0.470(2) 0.0502(14) Uani 0.250(4) 1 d PD A 2
H29C H 0.1400 0.3939 0.5270 0.060 Uiso 0.250(4) 1 calc PR A 2
H29D H 0.1008 0.4928 0.4615 0.060 Uiso 0.250(4) 1 calc PR A 2
C30' C 0.2317(10) 0.4572(13) 0.4609(8) 0.0522(11) Uani 0.250(4) 1 d PD A 2
H30C H 0.2610 0.3960 0.4330 0.063 Uiso 0.250(4) 1 calc PR A 2
H30D H 0.2338 0.5341 0.4331 0.063 Uiso 0.250(4) 1 calc PR A 2
C31' C 0.2666(9) 0.4634(11) 0.5524(8) 0.0537(12) Uani 0.250(4) 1 d PD A 2
H31' H 0.2312 0.5049 0.5840 0.064 Uiso 0.250(4) 1 calc PR A 2
C32' C 0.3396(9) 0.4187(13) 0.5940(11) 0.0801(16) Uani 0.250(4) 1 d PD A 2
H32' H 0.3293 0.4378 0.6474 0.096 Uiso 0.250(4) 1 calc PR A 2
C33' C 0.4299(11) 0.3586(16) 0.6221(13) 0.0808(17) Uani 0.250(4) 1 d PDU A 2
H33C H 0.4776 0.4089 0.6091 0.097 Uiso 0.250(4) 1 calc PR A 2
H33D H 0.4407 0.3436 0.6822 0.097 Uiso 0.250(4) 1 calc PR A 2
C34' C 0.425(3) 0.241(3) 0.574(4) 0.108(3) Uani 0.250(4) 1 d PD A 2
H34D H 0.4807 0.1991 0.5886 0.162 Uiso 0.250(4) 1 calc PR A 2
H34E H 0.4136 0.2578 0.5145 0.162 Uiso 0.250(4) 1 calc PR A 2
H34F H 0.3776 0.1926 0.5875 0.162 Uiso 0.250(4) 1 calc PR A 2
C35 C -0.0299(2) 0.4509(3) 0.35367(17) 0.0405(7) Uani 1 1 d . . .
C36 C -0.04653(19) 0.2924(2) 0.44589(19) 0.0395(7) Uani 1 1 d . . .

loop_
_atom_site_aniso_label
_atom_site_aniso_U_11
_atom_site_aniso_U_22
_atom_site_aniso_U_33
_atom_site_aniso_U_23
_atom_site_aniso_U_13
_atom_site_aniso_U_12
N1 0.0410(15) 0.0257(12) 0.0560(15) 0.0016(10) 0.0024(11) 0.0038(11)
N2 0.0407(14) 0.0393(14) 0.0474(15) 0.0049(11) 0.0088(11) 0.0054(12)
N3 0.0655(19) 0.0353(15) 0.0510(16) 0.0000(12) 0.0017(13) 0.0060(13)
N4 0.0521(16) 0.0403(15) 0.0586(16) -0.0002(12) 0.0197(14) -0.0020(13)
C1 0.0420(17) 0.0279(14) 0.0430(16) 0.0017(12) 0.0112(13) 0.0020(12)
C2 0.0476(18) 0.0322(15) 0.0408(16) 0.0013(12) 0.0044(13) 0.0016(13)
C3 0.0372(16) 0.0308(15) 0.0394(15) -0.0030(12) 0.0075(12) 0.0035(13)
C4 0.0410(17) 0.0315(15) 0.0509(18) -0.0044(12) 0.0083(14) -0.0014(13)
C5 0.0468(18) 0.0404(17) 0.0516(18) 0.0013(14) 0.0077(14) 0.0038(15)
C6 0.0429(18) 0.0420(18) 0.0584(19) -0.0049(14) -0.0057(15) 0.0051(15)
C7 0.0396(17) 0.0323(15) 0.0484(17) -0.0007(12) 0.0098(13) 0.0001(13)
C8 0.0380(16) 0.0335(15) 0.0321(14) -0.0034(11) 0.0049(12) 0.0022(13)
C9 0.0374(16) 0.0339(16) 0.0340(15) -0.0055(11) 0.0052(12) -0.0007(13)
C10 0.0506(19) 0.0339(16) 0.0389(16) -0.0024(12) 0.0115(14) -0.0035(14)
C11 0.049(2) 0.0423(19) 0.0570(19) -0.0069(14) 0.0072(15) -0.0088(15)
C12 0.0411(19) 0.056(2) 0.068(2) -0.0078(17) -0.0070(16) -0.0018(17)
C13 0.0474(19) 0.0367(17) 0.0534(19) -0.0047(13) -0.0036(14) 0.0019(15)
C14 0.0397(17) 0.0426(17) 0.0583(15) -0.0044(13) 0.0163(14) 0.0016(14)
C15 0.0368(17) 0.0350(16) 0.0614(16) -0.0029(13) 0.0012(14) 0.0004(14)
C16 0.0319(16) 0.0358(16) 0.0601(19) -0.0038(14) 0.0028(14) -0.0060(13)
C17 0.0326(15) 0.0316(15) 0.0496(17) -0.0019(13) 0.0046(13) -0.0027(13)
C18 0.0389(17) 0.0399(17) 0.0536(19) -0.0039(14) 0.0020(14) 0.0002(14)
C19 0.050(2) 0.055(2) 0.060(2) -0.0154(16) 0.0086(16) -0.0013(17)
C20 0.062(2) 0.065(2) 0.0486(19) -0.0161(17) 0.0072(16) -0.0021(19)
C21 0.048(2) 0.053(2) 0.0460(18) 0.0023(15) -0.0083(15) -0.0104(16)
C22 0.0445(18) 0.0481(18) 0.0505(18) 0.0092(14) 0.0115(14) -0.0014(15)
C23 0.0491(19) 0.0485(18) 0.0400(16) 0.0055(13) 0.0043(14) -0.0012(16)
C24 0.068(3) 0.051(2) 0.107(3) 0.010(2) -0.024(2) -0.010(2)
C25 0.083(3) 0.067(3) 0.131(4) 0.014(3) -0.032(3) -0.029(3)
C26 0.056(3) 0.095(3) 0.096(3) 0.018(3) -0.017(2) -0.013(2)
C27 0.054(2) 0.081(3) 0.082(3) 0.018(2) -0.0017(19) 0.013(2)
C28 0.055(2) 0.052(2) 0.070(2) 0.0106(17) 0.0112(18) 0.0015(17)
C29 0.036(4) 0.047(2) 0.064(3) -0.0067(17) 0.003(3) 0.001(4)
C30 0.055(3) 0.043(2) 0.054(3) -0.012(2) -0.003(2) -0.007(2)
C31 0.047(3) 0.040(2) 0.072(3) 0.000(2) 0.007(2) -0.005(2)
C32 0.072(4) 0.071(3) 0.104(4) 0.012(3) 0.036(3) 0.006(3)
C33 0.057(3) 0.074(3) 0.108(4) 0.034(3) 0.005(3) 0.021(3)
C34 0.066(6) 0.114(5) 0.150(6) -0.031(4) 0.032(6) -0.021(4)
C29' 0.036(4) 0.047(2) 0.064(3) -0.0067(17) 0.003(3) 0.001(4)
C30' 0.055(3) 0.043(2) 0.054(3) -0.012(2) -0.003(2) -0.007(2)
C31' 0.047(3) 0.040(2) 0.072(3) 0.000(2) 0.007(2) -0.005(2)
C32' 0.072(4) 0.071(3) 0.104(4) 0.012(3) 0.036(3) 0.006(3)
C33' 0.057(3) 0.074(3) 0.108(4) 0.034(3) 0.005(3) 0.021(3)
C34' 0.066(6) 0.114(5) 0.150(6) -0.031(4) 0.032(6) -0.021(4)
C35 0.0442(18) 0.0328(17) 0.0435(17) -0.0050(13) 0.0053(13) -0.0021(14)
C36 0.0365(16) 0.0319(16) 0.0485(17) -0.0053(13) 0.0039(14) 0.0017(13)

loop_
_atom_type_symbol
_atom_type_description
_atom_type_scat_dispersion_real
_atom_type_scat_dispersion_imag
_atom_type_scat_source
C C 0.0033 0.0016 'International Tables Vol C Tables 4.2.6.8 and 6.1.1.4'
H H 0.0000 0.0000 'International Tables Vol C Tables 4.2.6.8 and 6.1.1.4'
N N 0.0061 0.0033 'International Tables Vol C Tables 4.2.6.8 and 6.1.1.4'

loop_
_geom_angle_atom_site_label_1
_geom_angle_atom_site_label_2
_geom_angle_atom_site_label_3
_geom_angle
C9 N1 C4 108.8(2)
C17 N2 C14 107.5(2)
C17 N2 C22 125.1(2)
C14 N2 C22 127.3(3)
C35 C1 C36 107.7(2)
C35 C1 C2 106.9(2)
C36 C1 C2 108.9(2)
C35 C1 C7 109.3(2)
C36 C1 C7 108.5(2)
C2 C1 C7 115.2(2)
C3 C2 C1 112.6(2)
C4 C3 C8 107.8(2)
C4 C3 C2 124.7(3)
C8 C3 C2 127.6(3)
C3 C4 N1 109.2(3)
C3 C4 C5 127.1(3)
N1 C4 C5 123.7(3)
C4 C5 C15 111.6(2)
C4 C5 C6 111.7(3)
C15 C5 C6 112.6(2)
C5 C6 C7 120.6(2)
C29' C7 C6 109.9(18)
C29' C7 C29 14.5(9)
C6 C7 C29 115.1(5)
C29' C7 C1 118.6(11)
C6 C7 C1 114.3(2)
C29 C7 C1 104.8(3)
C13 C8 C9 118.7(3)
C13 C8 C3 134.3(3)
C9 C8 C3 107.0(2)
N1 C9 C10 130.2(3)
N1 C9 C8 107.2(2)
C10 C9 C8 122.6(3)
C11 C10 C9 117.1(3)
C10 C11 C12 121.4(3)
C13 C12 C11 121.8(3)
C12 C13 C8 118.5(3)
C15 C14 N2 110.6(3)
C14 C15 C16 106.2(3)
C14 C15 C5 129.4(3)
C16 C15 C5 124.3(3)
C17 C16 C21 118.3(3)
C17 C16 C15 107.3(3)
C21 C16 C15 134.5(3)
N2 C17 C18 129.8(3)
N2 C17 C16 108.3(2)
C18 C17 C16 121.8(3)
C19 C18 C17 117.8(3)
C18 C19 C20 121.3(3)
C21 C20 C19 121.5(3)
C20 C21 C16 119.3(3)
N2 C22 C23 114.0(2)
C24 C23 C28 117.9(3)
C24 C23 C22 121.5(3)
C28 C23 C22 120.6(3)
C23 C24 C25 121.0(4)
C26 C25 C24 120.3(4)
C27 C26 C25 119.3(4)
C26 C27 C28 120.6(4)
C23 C28 C27 120.9(3)
C7 C29 C30 115.3(5)
C31 C30 C29 115.3(5)
C32 C31 C30 125.3(5)
C31 C32 C33 129.2(5)
C32 C33 C34 121.4(10)
C7 C29' C30' 113.1(15)
C31' C30' C29' 94.9(17)
C32' C31' C30' 128.4(14)
C31' C32' C33' 166.2(17)
C34' C33' C32' 105.6(16)
N3 C35 C1 178.3(3)
N4 C36 C1 178.4(3)

loop_
_geom_bond_atom_site_label_1
_geom_bond_atom_site_label_2
_geom_bond_distance
N1 C9 1.378(3)
N1 C4 1.386(3)
N2 C17 1.374(3)
N2 C14 1.387(4)
N2 C22 1.449(4)
N3 C35 1.144(4)
N4 C36 1.143(3)
C1 C35 1.482(4)
C1 C36 1.492(4)
C1 C2 1.564(4)
C1 C7 1.572(4)
C2 C3 1.497(4)
C3 C4 1.351(4)
C3 C8 1.424(4)
C4 C5 1.506(4)
C5 C15 1.507(4)
C5 C6 1.513(4)
C6 C7 1.514(4)
C7 C29' 1.499(19)
C7 C29 1.532(7)
C8 C13 1.402(4)
C8 C9 1.408(4)
C9 C10 1.395(4)
C10 C11 1.374(4)
C11 C12 1.392(4)
C12 C13 1.377(4)
C14 C15 1.365(4)
C15 C16 1.429(4)
C16 C17 1.406(4)
C16 C21 1.418(4)
C17 C18 1.393(4)
C18 C19 1.380(4)
C19 C20 1.385(5)
C20 C21 1.358(5)
C22 C23 1.513(4)
C23 C24 1.368(5)
C23 C28 1.373(4)
C24 C25 1.375(6)
C25 C26 1.369(6)
C26 C27 1.348(6)
C27 C28 1.378(5)
C29 C30 1.587(9)
C30 C31 1.462(7)
C31 C32 1.336(7)
C32 C33 1.402(7)
C33 C34 1.443(14)
C29' C30' 1.530(18)
C30' C31' 1.511(15)
C31' C32' 1.316(14)
C32' C33' 1.552(15)
C33' C34' 1.55(2)
